data_4103659
loop_
_publ_author_name
'David A. Lang'
'Julia V. Zaikina'
'Derek D. Lovingood'
'Thomas E. Gedris'
'Susan E. Latturner'

_publ_contact_author_address
;
 Department of Chemistry and Biochemistry
 Florida State University
 Tallahassee, FL  32306
;
_publ_contact_author_email latturne@chem.fsu.edu
_publ_contact_author_fax 8506448281
_publ_contact_author_name 'Prof. Susan E. Latturner'
_publ_contact_author_phone 8506444047
_publ_section_title
;
 Ca2LiC3H: A New Complex Carbide Hydride Phase Grown in Metal Flux
;
_journal_name_full 'Journal of the American Chemical Society'
_journal_page_first 17523
_journal_page_last 17530
_journal_paper_doi 10.1021/ja107436n
_journal_volume 132
_journal_year 2010
_chemical_formula_moiety 'C3 Ca2, H Li'
_chemical_formula_sum 'C3 H Ca2 Li'
_chemical_formula_weight 124.14
_chemical_name_common 'calcium lithium carbide hydride'
_chemical_name_systematic 'calcium lithium carbide hydride'
_space_group_IT_number 127
_symmetry_cell_setting tetragonal
_symmetry_space_group_name_Hall '-P 4 2ab'
_symmetry_space_group_name_H-M 'P 4/m b m'
_atom_sites_solution_hydrogens difmap
_atom_sites_solution_primary direct
_atom_sites_solution_secondary difmap
_audit_creation_date 2010-08-11
_audit_creation_method SHELXL-97
_cell_angle_alpha 90.00
_cell_angle_beta 90.00
_cell_angle_gamma 90.00
_cell_formula_units_Z 2
_cell_length_a 6.82360(10)
_cell_length_b 6.82360(10)
_cell_length_c 3.75180(10)
_cell_measurement_reflns_used 1836
_cell_measurement_temperature 150(2)
_cell_measurement_theta_max 94.332
_cell_measurement_theta_min 8.447
_cell_volume 174.689(6)
_computing_cell_refinement 'Saint (Bruker, 2008)'
_computing_data_collection 'APEX2 (Bruker, 2008)'
_computing_data_reduction 'Saint (Bruker, 2008)'
_computing_structure_refinement 'SHELXL-97 (Sheldrick, 2008)'
_computing_structure_solution 'SHELXS-97 (Sheldrick, 2008)'
_diffrn_ambient_temperature 150(2)
_diffrn_measured_fraction_theta_full 0.994
_diffrn_measured_fraction_theta_max 0.994
_diffrn_measurement_device_type 'Bruker APEX-II CCD area-detector'
_diffrn_measurement_method '\f and  \w scans'
_diffrn_radiation_monochromator graphite
_diffrn_radiation_source 'fine-focus sealed tube'
_diffrn_radiation_type MoK\a
_diffrn_radiation_wavelength 0.71073
_diffrn_reflns_av_R_equivalents 0.0181
_diffrn_reflns_av_sigmaI/netI 0.0119
_diffrn_reflns_limit_h_max 14
_diffrn_reflns_limit_h_min -11
_diffrn_reflns_limit_k_max 13
_diffrn_reflns_limit_k_min -13
_diffrn_reflns_limit_l_max 7
_diffrn_reflns_limit_l_min -7
_diffrn_reflns_number 3007
_diffrn_reflns_theta_full 47.29
_diffrn_reflns_theta_max 47.29
_diffrn_reflns_theta_min 4.22
_exptl_absorpt_coefficient_mu 2.997
_exptl_absorpt_correction_T_max 0.8646
_exptl_absorpt_correction_T_min 0.8646
_exptl_absorpt_correction_type multi-scan
_exptl_absorpt_process_details 'SADABS (Bruker, 2008)'
_exptl_crystal_colour 'silver grey'
_exptl_crystal_density_diffrn 2.360
_exptl_crystal_density_method 'not measured'
_exptl_crystal_description cube
_exptl_crystal_F_000 124
_exptl_crystal_size_max 0.05
_exptl_crystal_size_mid 0.05
_exptl_crystal_size_min 0.05
_refine_diff_density_max 0.590
_refine_diff_density_min -0.363
_refine_diff_density_rms 0.084
_refine_ls_extinction_coef none
_refine_ls_extinction_method none
_refine_ls_goodness_of_fit_ref 1.149
_refine_ls_hydrogen_treatment refall
_refine_ls_matrix_type full
_refine_ls_number_parameters 15
_refine_ls_number_reflns 475
_refine_ls_number_restraints 0
_refine_ls_restrained_S_all 1.149
_refine_ls_R_factor_all 0.0165
_refine_ls_R_factor_gt 0.0151
_refine_ls_shift/su_max 0.001
_refine_ls_shift/su_mean 0.000
_refine_ls_structure_factor_coef Fsqd
_refine_ls_weighting_details 'calc w=1/[\s^2^(Fo^2^)+(0.0205P)^2^+0.0380P] where P=(Fo^2^+2Fc^2^)/3'
_refine_ls_weighting_scheme calc
_refine_ls_wR_factor_gt 0.0399
_refine_ls_wR_factor_ref 0.0407
_reflns_number_gt 452
_reflns_number_total 475
_reflns_threshold_expression >2sigma(I)
_cod_data_source_file ja107436n_si_002.cif
_cod_data_source_block Ca2LiC3H
_cod_database_code 4103659

loop_
_symmetry_equiv_pos_as_xyz
'x, y, z'
'-x, -y, z'
'-y, x, z'
'y, -x, z'
'-x+1/2, y+1/2, -z'
'x+1/2, -y+1/2, -z'
'y+1/2, x+1/2, -z'
'-y+1/2, -x+1/2, -z'
'-x, -y, -z'
'x, y, -z'
'y, -x, -z'
'-y, x, -z'
'x-1/2, -y-1/2, z'
'-x-1/2, y-1/2, z'
'-y-1/2, -x-1/2, z'
'y-1/2, x-1/2, z'

loop_
_atom_site_label
_atom_site_type_symbol
_atom_site_fract_x
_atom_site_fract_y
_atom_site_fract_z
_atom_site_U_iso_or_equiv
_atom_site_adp_type
_atom_site_occupancy
_atom_site_symmetry_multiplicity
_atom_site_calc_flag
_atom_site_refinement_flags
Ca1 Ca 0.181416(16) 0.681416(16) 0.5000 0.00552(4) Uani 1 4 d S
C1 C 0.63735(9) 0.13735(9) 0.0000 0.00854(12) Uani 1 4 d S
C2 C 0.0000 0.5000 0.0000 0.00553(13) Uani 1 8 d S
Li1 Li 0.0000 0.0000 0.0000 0.0181(6) Uani 1 8 d S
H1 H 0.0000 0.0000 0.5000 0.018(7) Uiso 1 8 d S

loop_
_atom_site_aniso_label
_atom_site_aniso_U_11
_atom_site_aniso_U_22
_atom_site_aniso_U_33
_atom_site_aniso_U_23
_atom_site_aniso_U_13
_atom_site_aniso_U_12
Ca1 0.00553(5) 0.00553(5) 0.00551(7) 0.000 0.000 -0.00101(4)
C1 0.00886(17) 0.00886(17) 0.0079(3) 0.000 0.000 -0.0033(2)
C2 0.0059(2) 0.0059(2) 0.0047(3) 0.000 0.000 -0.0002(3)
Li1 0.0226(9) 0.0226(9) 0.0091(12) 0.000 0.000 0.000

loop_
_atom_type_symbol
_atom_type_description
_atom_type_scat_dispersion_real
_atom_type_scat_dispersion_imag
_atom_type_scat_source
C C 0.0033 0.0016 'International Tables Vol C Tables 4.2.6.8 and 6.1.1.4'
H H 0.0000 0.0000 'International Tables Vol C Tables 4.2.6.8 and 6.1.1.4'
Li Li -0.0003 0.0001 'International Tables Vol C Tables 4.2.6.8 and 6.1.1.4'
Ca Ca 0.2262 0.3064 'International Tables Vol C Tables 4.2.6.8 and 6.1.1.4'

loop_
_geom_angle_atom_site_label_1
_geom_angle_atom_site_label_2
_geom_angle_atom_site_label_3
_geom_angle
_geom_angle_site_symmetry_1
_geom_angle_site_symmetry_3
C1 Ca1 C1 94.01(3) 9_666 9_665
C1 Ca1 C2 179.97(2) 9_666 .
C1 Ca1 C2 86.016(15) 9_665 .
C1 Ca1 C2 86.016(15) 9_666 1_556
C1 Ca1 C2 179.97(2) 9_665 1_556
C2 Ca1 C2 93.955(5) . 1_556
C1 Ca1 C1 152.681(16) 9_666 11_565
C1 Ca1 C1 86.461(13) 9_665 11_565
C2 Ca1 C1 27.319(16) . 11_565
C2 Ca1 C1 93.514(5) 1_556 11_565
C1 Ca1 C1 152.681(16) 9_666 3
C1 Ca1 C1 86.461(13) 9_665 3
C2 Ca1 C1 27.319(16) . 3
C2 Ca1 C1 93.514(5) 1_556 3
C1 Ca1 C1 54.64(3) 11_565 3
C1 Ca1 C1 86.461(13) 9_666 11_566
C1 Ca1 C1 152.681(16) 9_665 11_566
C2 Ca1 C1 93.514(5) . 11_566
C2 Ca1 C1 27.319(16) 1_556 11_566
C1 Ca1 C1 81.015(15) 11_565 11_566
C1 Ca1 C1 105.372(14) 3 11_566
C1 Ca1 C1 86.461(13) 9_666 3_556
C1 Ca1 C1 152.681(16) 9_665 3_556
C2 Ca1 C1 93.514(5) . 3_556
C2 Ca1 C1 27.319(16) 1_556 3_556
C1 Ca1 C1 105.372(14) 11_565 3_556
C1 Ca1 C1 81.015(15) 3 3_556
C1 Ca1 C1 54.64(3) 11_566 3_556
C1 Ca1 Li1 54.328(5) 9_666 5_556
C1 Ca1 Li1 107.126(10) 9_665 5_556
C2 Ca1 Li1 125.663(3) . 5_556
C2 Ca1 Li1 72.891(1) 1_556 5_556
C1 Ca1 Li1 99.433(16) 11_565 5_556
C1 Ca1 Li1 150.702(14) 3 5_556
C1 Ca1 Li1 52.014(11) 11_566 5_556
C1 Ca1 Li1 95.320(13) 3_556 5_556
C1 Ca1 Li1 54.328(5) 9_666 1_566
C1 Ca1 Li1 107.126(10) 9_665 1_566
C2 Ca1 Li1 125.663(3) . 1_566
C2 Ca1 Li1 72.891(1) 1_556 1_566
C1 Ca1 Li1 150.702(14) 11_565 1_566
C1 Ca1 Li1 99.433(16) 3 1_566
C1 Ca1 Li1 95.320(13) 11_566 1_566
C1 Ca1 Li1 52.014(11) 3_556 1_566
Li1 Ca1 Li1 100.986(2) 5_556 1_566
C1 Ca1 Li1 107.126(10) 9_666 5
C1 Ca1 Li1 54.328(5) 9_665 5
C2 Ca1 Li1 72.891(1) . 5
C2 Ca1 Li1 125.663(3) 1_556 5
C1 Ca1 Li1 52.014(11) 11_565 5
C1 Ca1 Li1 95.320(13) 3 5
C1 Ca1 Li1 99.433(16) 11_566 5
C1 Ca1 Li1 150.702(14) 3_556 5
Li1 Ca1 Li1 73.730(2) 5_556 5
Li1 Ca1 Li1 155.560(6) 1_566 5
C1 Ca1 Li1 107.126(10) 9_666 1_565
C1 Ca1 Li1 54.328(5) 9_665 1_565
C2 Ca1 Li1 72.891(1) . 1_565
C2 Ca1 Li1 125.663(3) 1_556 1_565
C1 Ca1 Li1 95.320(13) 11_565 1_565
C1 Ca1 Li1 52.014(11) 3 1_565
C1 Ca1 Li1 150.702(14) 11_566 1_565
C1 Ca1 Li1 99.433(16) 3_556 1_565
Li1 Ca1 Li1 155.560(6) 5_556 1_565
Li1 Ca1 Li1 73.730(2) 1_566 1_565
Li1 Ca1 Li1 100.986(2) 5 1_565
C2 C1 Ca1 132.993(15) 3_655 9_666
C2 C1 Ca1 132.993(15) 3_655 9_665
Ca1 C1 Ca1 94.01(3) 9_666 9_665
C2 C1 Li1 114.256(18) 3_655 1_655
Ca1 C1 Li1 73.731(16) 9_666 1_655
Ca1 C1 Li1 73.731(16) 9_665 1_655
C2 C1 Li1 114.257(18) 3_655 5
Ca1 C1 Li1 73.731(16) 9_666 5
Ca1 C1 Li1 73.731(16) 9_665 5
Li1 C1 Li1 131.49(4) 1_655 5
C2 C1 Ca1 62.681(16) 3_655 11
Ca1 C1 Ca1 142.004(12) 9_666 11
Ca1 C1 Ca1 80.669(3) 9_665 11
Li1 C1 Ca1 68.646(3) 1_655 11
Li1 C1 Ca1 137.835(3) 5 11
C2 C1 Ca1 62.681(16) 3_655 3_654
Ca1 C1 Ca1 142.004(12) 9_666 3_654
Ca1 C1 Ca1 80.669(3) 9_665 3_654
Li1 C1 Ca1 137.835(3) 1_655 3_654
Li1 C1 Ca1 68.646(3) 5 3_654
Ca1 C1 Ca1 74.629(14) 11 3_654
C2 C1 Ca1 62.681(16) 3_655 11_556
Ca1 C1 Ca1 80.669(3) 9_666 11_556
Ca1 C1 Ca1 142.004(12) 9_665 11_556
Li1 C1 Ca1 68.646(3) 1_655 11_556
Li1 C1 Ca1 137.835(3) 5 11_556
Ca1 C1 Ca1 81.014(15) 11 11_556
Ca1 C1 Ca1 125.36(3) 3_654 11_556
C2 C1 Ca1 62.681(16) 3_655 3_655
Ca1 C1 Ca1 80.669(3) 9_666 3_655
Ca1 C1 Ca1 142.004(12) 9_665 3_655
Li1 C1 Ca1 137.835(3) 1_655 3_655
Li1 C1 Ca1 68.646(3) 5 3_655
Ca1 C1 Ca1 125.36(3) 11 3_655
Ca1 C1 Ca1 81.014(15) 3_654 3_655
Ca1 C1 Ca1 74.629(14) 11_556 3_655
C1 C2 C1 180.0 11_565 3
C1 C2 Ca1 90.0 11_565 .
C1 C2 Ca1 90.0 3 .
C1 C2 Ca1 90.0 11_565 9_565
C1 C2 Ca1 90.0 3 9_565
Ca1 C2 Ca1 180.0 . 9_565
C1 C2 Ca1 90.0 11_565 9_566
C1 C2 Ca1 90.0 3 9_566
Ca1 C2 Ca1 86.045(5) . 9_566
Ca1 C2 Ca1 93.954(5) 9_565 9_566
C1 C2 Ca1 90.0 11_565 1_554
C1 C2 Ca1 90.0 3 1_554
Ca1 C2 Ca1 93.955(5) . 1_554
Ca1 C2 Ca1 86.046(5) 9_565 1_554
Ca1 C2 Ca1 180.000(4) 9_566 1_554
C1 Li1 C1 180.000(10) 11_565 3_545
C1 Li1 C1 90.0 11_565 9_655
C1 Li1 C1 90.0 3_545 9_655
C1 Li1 C1 90.0 11_565 1_455
C1 Li1 C1 90.0 3_545 1_455
C1 Li1 C1 180.000(10) 9_655 1_455
C1 Li1 Ca1 128.060(12) 11_565 11_455
C1 Li1 Ca1 51.940(12) 3_545 11_455
C1 Li1 Ca1 120.659(13) 9_655 11_455
C1 Li1 Ca1 59.341(13) 1_455 11_455
C1 Li1 Ca1 51.940(12) 11_565 3_655
C1 Li1 Ca1 128.060(12) 3_545 3_655
C1 Li1 Ca1 59.341(13) 9_655 3_655
C1 Li1 Ca1 120.659(13) 1_455 3_655
Ca1 Li1 Ca1 180.000(3) 11_455 3_655
C1 Li1 Ca1 120.659(13) 11_565 1_544
C1 Li1 Ca1 59.341(13) 3_545 1_544
C1 Li1 Ca1 51.940(12) 9_655 1_544
C1 Li1 Ca1 128.060(12) 1_455 1_544
Ca1 Li1 Ca1 68.905(1) 11_455 1_544
Ca1 Li1 Ca1 111.095(1) 3_655 1_544
C1 Li1 Ca1 59.341(13) 11_565 9_566
C1 Li1 Ca1 120.659(13) 3_545 9_566
C1 Li1 Ca1 128.060(12) 9_655 9_566
C1 Li1 Ca1 51.940(12) 1_455 9_566
Ca1 Li1 Ca1 111.095(1) 11_455 9_566
Ca1 Li1 Ca1 68.905(1) 3_655 9_566
Ca1 Li1 Ca1 180.000(7) 1_544 9_566
C1 Li1 Ca1 51.940(12) 11_565 3_654
C1 Li1 Ca1 128.060(12) 3_545 3_654
C1 Li1 Ca1 59.341(13) 9_655 3_654
C1 Li1 Ca1 120.659(13) 1_455 3_654
Ca1 Li1 Ca1 106.270(2) 11_455 3_654
Ca1 Li1 Ca1 73.730(2) 3_655 3_654
Ca1 Li1 Ca1 68.905(1) 1_544 3_654
Ca1 Li1 Ca1 111.095(1) 9_566 3_654
C1 Li1 Ca1 128.060(12) 11_565 11_456
C1 Li1 Ca1 51.940(12) 3_545 11_456
C1 Li1 Ca1 120.659(13) 9_655 11_456
C1 Li1 Ca1 59.341(13) 1_455 11_456
Ca1 Li1 Ca1 73.730(2) 11_455 11_456
Ca1 Li1 Ca1 106.270(2) 3_655 11_456
Ca1 Li1 Ca1 111.095(1) 1_544 11_456
Ca1 Li1 Ca1 68.905(1) 9_566 11_456
Ca1 Li1 Ca1 180.000(4) 3_654 11_456
C1 Li1 Ca1 59.341(13) 11_565 9_565
C1 Li1 Ca1 120.659(13) 3_545 9_565
C1 Li1 Ca1 128.060(12) 9_655 9_565
C1 Li1 Ca1 51.940(12) 1_455 9_565
Ca1 Li1 Ca1 68.905(1) 11_455 9_565
Ca1 Li1 Ca1 111.095(1) 3_655 9_565
Ca1 Li1 Ca1 106.270(2) 1_544 9_565
Ca1 Li1 Ca1 73.730(2) 9_566 9_565
Ca1 Li1 Ca1 68.905(1) 3_654 9_565
Ca1 Li1 Ca1 111.095(1) 11_456 9_565
C1 Li1 Ca1 120.659(13) 11_565 1_545
C1 Li1 Ca1 59.341(13) 3_545 1_545
C1 Li1 Ca1 51.940(12) 9_655 1_545
C1 Li1 Ca1 128.060(12) 1_455 1_545
Ca1 Li1 Ca1 111.095(1) 11_455 1_545
Ca1 Li1 Ca1 68.905(1) 3_655 1_545
Ca1 Li1 Ca1 73.730(2) 1_544 1_545
Ca1 Li1 Ca1 106.270(2) 9_566 1_545
Ca1 Li1 Ca1 111.095(1) 3_654 1_545
Ca1 Li1 Ca1 68.905(1) 11_456 1_545
Ca1 Li1 Ca1 180.000(1) 9_565 1_545

loop_
_geom_bond_atom_site_label_1
_geom_bond_atom_site_label_2
_geom_bond_distance
_geom_bond_site_symmetry_2
Ca1 C1 2.5647(6) 9_666
Ca1 C1 2.5647(6) 9_665
Ca1 C2 2.56590(11) .
Ca1 C2 2.56590(11) 1_556
Ca1 C1 2.8880(4) 11_565
Ca1 C1 2.8880(4) 3
Ca1 C1 2.8880(4) 11_566
Ca1 C1 2.8880(4) 3_556
Ca1 Li1 3.1269(1) 5_556
Ca1 Li1 3.1269(1) 1_566
Ca1 Li1 3.1269(1) 5
Ca1 Li1 3.1269(1) 1_565
C1 C2 1.3254(9) 3_655
C1 Ca1 2.5647(6) 9_666
C1 Ca1 2.5647(6) 9_665
C1 Li1 2.6461(4) 1_655
C1 Li1 2.6461(4) 5
C1 Ca1 2.8880(4) 11
C1 Ca1 2.8880(4) 3_654
C1 Ca1 2.8880(4) 11_556
C1 Ca1 2.8880(4) 3_655
C2 C1 1.3255(9) 11_565
C2 C1 1.3255(9) 3
C2 Ca1 2.56592(11) 9_565
C2 Ca1 2.56592(11) 9_566
C2 Ca1 2.56592(11) 1_554
Li1 C1 2.6461(4) 11_565
Li1 C1 2.6461(4) 3_545
Li1 C1 2.6461(4) 9_655
Li1 C1 2.6461(4) 1_455
Li1 Ca1 3.1268(1) 11_455
Li1 Ca1 3.1268(1) 3_655
Li1 Ca1 3.1268(1) 1_544
Li1 Ca1 3.1268(1) 9_566
Li1 Ca1 3.1268(1) 3_654
Li1 Ca1 3.1268(1) 11_456
Li1 Ca1 3.1268(1) 9_565
Li1 Ca1 3.1268(1) 1_545
